data_9011116
loop_
_publ_author_name
'Cherin, P.'
'Unger, P.'

_publ_section_title
;
 Refinement of the crystal structure of alpha-monoclinic Se
 Sample: at T = 26 C
 Note: structure known as alpha phase
;
_journal_name_full 'Acta Crystallographica, Section B'
_journal_page_first 313
_journal_page_last 317
_journal_paper_doi 10.1107/S0567740872002249
_journal_volume 28
_journal_year 1972
_chemical_compound_source Synthetic
_chemical_formula_sum Se8
_chemical_name_mineral Selenium
_space_group_IT_number 14
_symmetry_space_group_name_Hall '-P 2yn'
_symmetry_space_group_name_H-M 'P 1 21/n 1'
_cell_angle_alpha 90
_cell_angle_beta 90.81
_cell_angle_gamma 90
_cell_length_a 9.054
_cell_length_b 9.083
_cell_length_c 11.601
_cell_formula_units_Z 4
_cell_volume 953.942
_database_code_amcsd 0009424
_diffrn_ambient_temperature 299.15
_exptl_crystal_density_diffrn 4.398
_cod_database_code 9011116

loop_
_space_group_symop_operation_xyz
x,y,z
1/2+x,1/2-y,1/2+z
1/2-x,1/2+y,1/2-z
-x,-y,-z

loop_
_atom_site_aniso_label
_atom_site_aniso_U_11
_atom_site_aniso_U_22
_atom_site_aniso_U_33
_atom_site_aniso_U_12
_atom_site_aniso_U_13
_atom_site_aniso_U_23
Se1 0.04950 0.04680 0.05840 0.01110 -0.00770 -0.00190
Se2 0.03870 0.05080 0.07000 -0.01010 -0.00560 -0.00410
Se3 0.04360 0.04970 0.05080 0.00220 -0.01770 0.00300
Se4 0.04480 0.04550 0.05880 -0.00320 -0.01050 -0.00160
Se5 0.04000 0.05670 0.04530 -0.00350 -0.00010 0.00300
Se6 0.03410 0.05270 0.05760 0.01040 -0.01000 0.00340
Se7 0.04810 0.04020 0.04870 -0.00880 -0.00890 0.00290
Se8 0.04860 0.04630 0.04560 0.00260 -0.00600 0.00010

loop_
_atom_site_label
_atom_site_fract_x
_atom_site_fract_y
_atom_site_fract_z
Se1 0.32090 0.48400 0.23620
Se2 0.42540 0.66250 0.35690
Se3 0.31780 0.63760 0.53780
Se4 0.13430 0.81860 0.55290
Se5 -0.08620 0.69040 0.52030
Se6 -0.15650 0.73220 0.32940
Se7 -0.08140 0.52170 0.22900
Se8 0.13010 0.59900 0.13370

loop_
_cod_related_entry_id
_cod_related_entry_database
_cod_related_entry_code
1 ChemSpider 122876
2 AMCSD 0009424
